data_7153449
loop_
_publ_author_name
'Ramachary, Dhevalapally B.'
'Sakthidevi, Rajasekar'

_publ_section_title
;
 Sequential combination of Michael and acetalization reactions: direct
 catalytic asymmetric synthesis of functionalized 4-nitromethyl-chromans
 as drug intermediates.
;
_journal_issue 19
_journal_name_full 'Organic &amp; biomolecular chemistry'
_journal_page_first 4259
_journal_page_last 4265
_journal_paper_doi 10.1039/c0ob00189a
_journal_volume 8
_journal_year 2010
_chemical_formula_sum 'C16 H17 N O4'
_chemical_formula_weight 287.31
_chemical_name_systematic
;
?
;
_space_group_IT_number 14
_symmetry_cell_setting monoclinic
_symmetry_space_group_name_Hall '-P 2yn'
_symmetry_space_group_name_H-M 'P 1 21/n 1'
_atom_sites_solution_hydrogens geom
_atom_sites_solution_primary direct
_atom_sites_solution_secondary difmap
_audit_creation_method SHELXL-97
_cell_angle_alpha 90.00
_cell_angle_beta 93.195(15)
_cell_angle_gamma 90.00
_cell_formula_units_Z 4
_cell_length_a 10.7266(17)
_cell_length_b 11.6724(15)
_cell_length_c 11.4931(13)
_cell_measurement_reflns_used 2139
_cell_measurement_temperature 293(2)
_cell_measurement_theta_max 28.9589
_cell_measurement_theta_min 3.0660
_cell_volume 1436.8(3)
_computing_cell_refinement CrysAlisPro
_computing_data_collection CrysAlisPro
_computing_data_reduction CrysAlisPro
_computing_structure_refinement 'SHELXL-97 (Sheldrick, 1997)'
_computing_structure_solution 'SHELXS-97 (Sheldrick, 1990)'
_diffrn_ambient_temperature 293(2)
_diffrn_measured_fraction_theta_full 0.999
_diffrn_measured_fraction_theta_max 0.999
_diffrn_measurement_device_type 'Xcalibur, Eos, Gemini'
_diffrn_measurement_method 'phi and omega scans'
_diffrn_radiation_monochromator graphite
_diffrn_radiation_source 'fine-focus sealed tube'
_diffrn_radiation_type MoK\a
_diffrn_radiation_wavelength 0.71073
_diffrn_reflns_av_R_equivalents 0.0166
_diffrn_reflns_av_sigmaI/netI 0.0266
_diffrn_reflns_limit_h_max 13
_diffrn_reflns_limit_h_min -9
_diffrn_reflns_limit_k_max 13
_diffrn_reflns_limit_k_min -14
_diffrn_reflns_limit_l_max 13
_diffrn_reflns_limit_l_min -14
_diffrn_reflns_number 5258
_diffrn_reflns_theta_full 26.37
_diffrn_reflns_theta_max 26.37
_diffrn_reflns_theta_min 3.07
_exptl_absorpt_coefficient_mu 0.096
_exptl_absorpt_correction_T_max 1.00000
_exptl_absorpt_correction_T_min 0.83374
_exptl_absorpt_correction_type multi-scan
_exptl_absorpt_process_details sadabs
_exptl_crystal_colour colourless
_exptl_crystal_density_diffrn 1.328
_exptl_crystal_density_method 'not measured'
_exptl_crystal_description block
_exptl_crystal_F_000 608
_exptl_crystal_size_max 0.4
_exptl_crystal_size_mid 0.2
_exptl_crystal_size_min 0.15
_refine_diff_density_max 0.258
_refine_diff_density_min -0.404
_refine_diff_density_rms 0.112
_refine_ls_extinction_method none
_refine_ls_goodness_of_fit_ref 1.033
_refine_ls_hydrogen_treatment constr
_refine_ls_matrix_type full
_refine_ls_number_parameters 192
_refine_ls_number_reflns 2939
_refine_ls_number_restraints 0
_refine_ls_restrained_S_all 1.033
_refine_ls_R_factor_all 0.0694
_refine_ls_R_factor_gt 0.0499
_refine_ls_shift/su_max 0.000
_refine_ls_shift/su_mean 0.000
_refine_ls_structure_factor_coef Fsqd
_refine_ls_weighting_details 'calc w=1/[\s^2^(Fo^2^)+(0.0844P)^2^+0.0000P] where P=(Fo^2^+2Fc^2^)/3'
_refine_ls_weighting_scheme calc
_refine_ls_wR_factor_gt 0.1240
_refine_ls_wR_factor_ref 0.1317
_reflns_number_gt 2042
_reflns_number_total 2939
_reflns_threshold_expression >2sigma(I)
_cod_data_source_file c0ob00189a.txt
_cod_data_source_block dbr11
_cod_original_sg_symbol_H-M P21/n
_cod_database_code 7153449

loop_
_symmetry_equiv_pos_as_xyz
'x, y, z'
'-x+1/2, y+1/2, -z+1/2'
'-x, -y, -z'
'x-1/2, -y-1/2, z-1/2'

loop_
_atom_site_label
_atom_site_type_symbol
_atom_site_fract_x
_atom_site_fract_y
_atom_site_fract_z
_atom_site_U_iso_or_equiv
_atom_site_adp_type
_atom_site_occupancy
_atom_site_symmetry_multiplicity
_atom_site_calc_flag
_atom_site_refinement_flags
O1 O 0.80304(9) -0.01304(9) 0.54933(8) 0.0412(3) Uani 1 1 d .
O2 O 0.87206(10) -0.00017(9) 0.74285(9) 0.0451(3) Uani 1 1 d .
C C 0.70434(13) -0.08711(13) 0.55750(12) 0.0364(3) Uani 1 1 d .
C0AA C 0.60482(13) -0.06825(12) 0.62614(12) 0.0354(3) Uani 1 1 d .
C1AA C 0.70724(15) 0.12055(12) 0.67710(13) 0.0423(4) Uani 1 1 d .
H1AA H 0.6764 0.1683 0.6127 0.051 Uiso 1 1 calc R
H1AB H 0.7246 0.1700 0.7439 0.051 Uiso 1 1 calc R
C2AA C 0.50475(13) -0.14921(13) 0.62169(12) 0.0383(4) Uani 1 1 d .
C3AA C 0.51405(14) -0.25200(13) 0.55599(13) 0.0424(4) Uani 1 1 d .
C4AA C 0.71171(14) -0.18706(15) 0.48935(13) 0.0468(4) Uani 1 1 d .
H4A H 0.7794 -0.1978 0.4433 0.056 Uiso 1 1 calc R
N2 N 0.58791(14) 0.08181(12) 0.91916(13) 0.0519(4) Uani 1 1 d .
C1 C 0.60508(14) 0.03514(12) 0.70618(12) 0.0388(4) Uani 1 1 d .
H1 H 0.5241 0.0736 0.6951 0.047 Uiso 1 1 calc R
C5AA C 0.82771(14) 0.06425(13) 0.64491(12) 0.0394(4) Uani 1 1 d .
O3 O 0.63164(14) 0.06833(12) 1.01845(11) 0.0756(5) Uani 1 1 d .
C6AA C 0.39258(14) -0.13281(16) 0.68134(14) 0.0501(4) Uani 1 1 d .
H6A H 0.3820 -0.0658 0.7234 0.060 Uiso 1 1 calc R
C7AA C 0.98144(18) -0.06703(18) 0.72805(17) 0.0641(5) Uani 1 1 d .
H7AA H 0.9894 -0.1239 0.7883 0.096 Uiso 1 1 calc R
H7AC H 1.0535 -0.0181 0.7325 0.096 Uiso 1 1 calc R
H7AB H 0.9750 -0.1040 0.6533 0.096 Uiso 1 1 calc R
C8AA C 0.41695(16) -0.33402(15) 0.55587(15) 0.0537(4) Uani 1 1 d .
H8A H 0.4244 -0.4016 0.5139 0.064 Uiso 1 1 calc R
C9AA C 0.62084(15) -0.26755(15) 0.49052(14) 0.0489(4) Uani 1 1 d .
H9A H 0.6287 -0.3344 0.4475 0.059 Uiso 1 1 calc R
C0BA C 0.30067(16) -0.21412(17) 0.67744(16) 0.0591(5) Uani 1 1 d .
H0B H 0.2285 -0.2011 0.7167 0.071 Uiso 1 1 calc R
C1BA C 0.61930(16) -0.00752(13) 0.83205(13) 0.0438(4) Uani 1 1 d .
H1BA H 0.5653 -0.0733 0.8406 0.053 Uiso 1 1 calc R
H1BB H 0.7047 -0.0325 0.8484 0.053 Uiso 1 1 calc R
C2BA C 0.92312(17) 0.14856(15) 0.60436(16) 0.0575(5) Uani 1 1 d .
H2BB H 0.9922 0.1075 0.5749 0.086 Uiso 1 1 calc R
H2BC H 0.9523 0.1958 0.6687 0.086 Uiso 1 1 calc R
H2BA H 0.8855 0.1959 0.5438 0.086 Uiso 1 1 calc R
O4 O 0.51830(15) 0.15967(12) 0.88970(14) 0.0840(5) Uani 1 1 d .
C3BA C 0.31278(16) -0.31623(17) 0.61591(17) 0.0607(5) Uani 1 1 d .
H3B H 0.2504 -0.3715 0.6159 0.073 Uiso 1 1 calc R

loop_
_atom_site_aniso_label
_atom_site_aniso_U_11
_atom_site_aniso_U_22
_atom_site_aniso_U_33
_atom_site_aniso_U_23
_atom_site_aniso_U_13
_atom_site_aniso_U_12
O1 0.0395(6) 0.0515(6) 0.0335(5) -0.0042(5) 0.0087(4) -0.0068(5)
O2 0.0440(6) 0.0557(6) 0.0354(6) 0.0019(5) 0.0023(4) 0.0096(5)
C 0.0337(7) 0.0440(8) 0.0315(7) 0.0011(6) 0.0010(6) -0.0010(7)
C0AA 0.0356(8) 0.0389(8) 0.0320(7) 0.0029(6) 0.0030(6) 0.0057(7)
C1AA 0.0502(9) 0.0346(8) 0.0425(8) 0.0037(7) 0.0056(7) 0.0052(7)
C2AA 0.0337(8) 0.0450(8) 0.0360(7) 0.0077(7) 0.0015(6) 0.0037(7)
C3AA 0.0383(8) 0.0467(9) 0.0414(8) 0.0018(7) -0.0058(7) 0.0010(7)
C4AA 0.0409(9) 0.0606(10) 0.0391(8) -0.0144(8) 0.0055(7) 0.0007(8)
N2 0.0583(9) 0.0483(8) 0.0516(9) -0.0102(7) 0.0269(7) -0.0151(7)
C1 0.0386(8) 0.0368(8) 0.0417(8) 0.0013(7) 0.0081(6) 0.0091(7)
C5AA 0.0429(8) 0.0421(8) 0.0334(8) 0.0000(6) 0.0046(6) -0.0015(7)
O3 0.1030(11) 0.0825(10) 0.0433(7) -0.0135(7) 0.0199(7) -0.0322(9)
C6AA 0.0378(9) 0.0592(10) 0.0539(9) 0.0059(8) 0.0078(7) 0.0067(8)
C7AA 0.0550(11) 0.0771(13) 0.0599(11) 0.0002(10) 0.0000(9) 0.0224(10)
C8AA 0.0505(10) 0.0510(9) 0.0586(10) 0.0005(8) -0.0067(8) -0.0058(9)
C9AA 0.0463(9) 0.0525(9) 0.0475(9) -0.0156(8) -0.0003(7) -0.0011(8)
C0BA 0.0364(9) 0.0776(13) 0.0640(11) 0.0156(11) 0.0097(8) 0.0002(9)
C1BA 0.0510(9) 0.0422(8) 0.0397(8) -0.0032(7) 0.0164(7) 0.0055(8)
C2BA 0.0581(11) 0.0581(10) 0.0571(10) -0.0014(9) 0.0119(8) -0.0174(9)
O4 0.1018(11) 0.0600(8) 0.0936(11) -0.0176(8) 0.0370(9) 0.0235(9)
C3BA 0.0455(10) 0.0627(12) 0.0732(12) 0.0126(10) -0.0019(9) -0.0117(9)

loop_
_atom_type_symbol
_atom_type_description
_atom_type_scat_dispersion_real
_atom_type_scat_dispersion_imag
_atom_type_scat_source
C C 0.0033 0.0016 'International Tables Vol C Tables 4.2.6.8 and 6.1.1.4'
H H 0.0000 0.0000 'International Tables Vol C Tables 4.2.6.8 and 6.1.1.4'
N N 0.0061 0.0033 'International Tables Vol C Tables 4.2.6.8 and 6.1.1.4'
O O 0.0106 0.0060 'International Tables Vol C Tables 4.2.6.8 and 6.1.1.4'

loop_
_geom_angle_atom_site_label_1
_geom_angle_atom_site_label_2
_geom_angle_atom_site_label_3
_geom_angle
C O1 C5AA 116.96(10)
C5AA O2 C7AA 115.99(12)
O1 C C0AA 124.21(13)
O1 C C4AA 114.55(12)
C0AA C C4AA 121.24(14)
C C0AA C2AA 118.52(13)
C C0AA C1 119.87(13)
C2AA C0AA C1 121.58(12)
C5AA C1AA C1 113.68(11)
C3AA C2AA C0AA 120.10(13)
C3AA C2AA C6AA 116.91(15)
C0AA C2AA C6AA 122.99(14)
C8AA C3AA C9AA 121.99(15)
C8AA C3AA C2AA 119.82(14)
C9AA C3AA C2AA 118.17(14)
C9AA C4AA C 120.39(14)
O4 N2 O3 123.84(16)
O4 N2 C1BA 119.56(15)
O3 N2 C1BA 116.54(15)
C0AA C1 C1BA 108.13(11)
C0AA C1 C1AA 111.25(11)
C1BA C1 C1AA 112.54(13)
O2 C5AA O1 108.34(11)
O2 C5AA C2BA 112.83(13)
O1 C5AA C2BA 105.82(11)
O2 C5AA C1AA 106.86(11)
O1 C5AA C1AA 109.66(12)
C2BA C5AA C1AA 113.23(12)
C0BA C6AA C2AA 121.03(17)
C3BA C8AA C3AA 121.42(17)
C4AA C9AA C3AA 121.34(15)
C6AA C0BA C3BA 121.47(16)
N2 C1BA C1 113.05(12)
C8AA C3BA C0BA 119.30(17)

loop_
_geom_bond_atom_site_label_1
_geom_bond_atom_site_label_2
_geom_bond_distance
O1 C 1.3741(17)
O1 C5AA 1.4346(17)
O2 C5AA 1.4139(17)
O2 C7AA 1.427(2)
C C0AA 1.380(2)
C C4AA 1.410(2)
C0AA C2AA 1.429(2)
C0AA C1 1.517(2)
C1AA C5AA 1.514(2)
C1AA C1 1.532(2)
C2AA C3AA 1.424(2)
C2AA C6AA 1.431(2)
C3AA C8AA 1.415(2)
C3AA C9AA 1.417(2)
C4AA C9AA 1.354(2)
N2 O4 1.2124(19)
N2 O3 1.2196(19)
N2 C1BA 1.497(2)
C1 C1BA 1.530(2)
C5AA C2BA 1.512(2)
C6AA C0BA 1.367(2)
C8AA C3BA 1.361(2)
C0BA C3BA 1.396(3)
